data_4000933
loop_
_publ_author_name
'Xia, Sheng-Qing'
'Bobev, Svilen'

_publ_section_title
;
 New Manganese-Bearing Antimonides and Bismuthides with Complex
 Structures. Synthesis, Structural Characterization, and Electronic
 Properties of Yb9Mn4+xPn9(Pn= Sb or Bi)&#x2020;
;
_journal_issue 3
_journal_name_full 'Chemistry of Materials'
_journal_page_first 840
_journal_paper_doi 10.1021/cm901633r
_journal_volume 22
_journal_year 2010
_chemical_formula_moiety 'Bi9 Mn4 Yb9'
_chemical_formula_sum 'Bi9 Mn4 Yb9'
_chemical_formula_weight 3657.94
_chemical_name_systematic
; 
 ? 
;
_space_group_IT_number 55
_symmetry_cell_setting orthorhombic
_symmetry_space_group_name_Hall '-P 2 2ab'
_symmetry_space_group_name_H-M 'P b a m'
_atom_sites_solution_primary direct
_atom_sites_solution_secondary difmap
_audit_creation_method SHELXL-97
_cell_angle_alpha 90.00
_cell_angle_beta 90.00
_cell_angle_gamma 90.00
_cell_formula_units_Z 2
_cell_length_a 22.265(2)
_cell_length_b 12.4098(13)
_cell_length_c 4.7070(5)
_cell_measurement_reflns_used 9999
_cell_measurement_temperature 90(2)
_cell_measurement_theta_max 27.1
_cell_measurement_theta_min 1.8
_cell_volume 1300.6(2)
_computing_cell_refinement 'SMART (Bruker, 2000)'
_computing_data_collection 'SMART (Bruker, 2000)'
_computing_data_reduction 'SAINT (Bruker, 1999)'
_computing_molecular_graphics 'SHELXTL 5.1 (Sheldrick, 1994)'
_computing_publication_material 'SHELXL-97 (Sheldrick, 1997)'
_computing_structure_refinement 'SHELXL-97 (Sheldrick, 1997)'
_computing_structure_solution 'SHELXS-97 (Sheldrick, 1990)'
_diffrn_ambient_temperature 90(2)
_diffrn_measured_fraction_theta_full 1.000
_diffrn_measured_fraction_theta_max 1.000
_diffrn_measurement_device_type 'Bruker Smart'
_diffrn_measurement_method \w
_diffrn_radiation_monochromator graphite
_diffrn_radiation_source 'fine-focus sealed tube'
_diffrn_radiation_type MoK\a
_diffrn_radiation_wavelength 0.71073
_diffrn_reflns_av_R_equivalents 0.0645
_diffrn_reflns_av_sigmaI/netI 0.0497
_diffrn_reflns_limit_h_max 28
_diffrn_reflns_limit_h_min -27
_diffrn_reflns_limit_k_max 15
_diffrn_reflns_limit_k_min -15
_diffrn_reflns_limit_l_max 6
_diffrn_reflns_limit_l_min -6
_diffrn_reflns_number 13121
_diffrn_reflns_theta_full 27.10
_diffrn_reflns_theta_max 27.10
_diffrn_reflns_theta_min 1.83
_exptl_absorpt_coefficient_mu 94.449
_exptl_absorpt_correction_T_max 0.1163
_exptl_absorpt_correction_T_min 0.0882
_exptl_absorpt_correction_type multi-scan
_exptl_absorpt_process_details 'SADABS (Sheldrick, 2003)'
_exptl_crystal_colour black
_exptl_crystal_density_diffrn 9.341
_exptl_crystal_density_method 'not measured'
_exptl_crystal_description block
_exptl_crystal_F_000 2954
_exptl_crystal_size_max 0.05
_exptl_crystal_size_mid 0.04
_exptl_crystal_size_min 0.04
_refine_diff_density_max 2.403
_refine_diff_density_min -2.614
_refine_diff_density_rms 0.439
_refine_ls_extinction_coef 0.00057(4)
_refine_ls_extinction_expression Fc^*^=kFc[1+0.001xFc^2^\l^3^/sin(2\q)]^-1/4^
_refine_ls_extinction_method SHELXL
_refine_ls_goodness_of_fit_ref 1.098
_refine_ls_matrix_type full
_refine_ls_number_parameters 70
_refine_ls_number_reflns 1604
_refine_ls_number_restraints 0
_refine_ls_restrained_S_all 1.098
_refine_ls_R_factor_all 0.0278
_refine_ls_R_factor_gt 0.0260
_refine_ls_shift/su_max 0.000
_refine_ls_shift/su_mean 0.000
_refine_ls_structure_factor_coef Fsqd
_refine_ls_weighting_details 'calc w=1/[\s^2^(Fo^2^)+(0.0000P)^2^+26.4954P] where P=(Fo^2^+2Fc^2^)/3'
_refine_ls_weighting_scheme calc
_refine_ls_wR_factor_gt 0.0680
_refine_ls_wR_factor_ref 0.0687
_reflns_number_gt 1516
_reflns_number_total 1604
_reflns_threshold_expression >2sigma(I)
_cod_data_source_file cm901633r_si_002.cif
_cod_data_source_block YbMnBi
_cod_depositor_comments
;
The following automatic conversions were performed:

'_symmetry_cell_setting' value 'Orthorhombic' changed to
'orthorhombic' according to
/home/saulius/struct/CIF-dictionaries/cif_core.dic dictionary named
'cif_core.dic' version 2.4.2 from 2011-04-26.

Automatic conversion script
Id: cif_fix_values 1715 2011-07-08 13:25:40Z adriana 
;
_cod_database_code 4000933

loop_
_symmetry_equiv_pos_as_xyz
'x, y, z'
'-x, -y, z'
'-x+1/2, y+1/2, -z'
'x+1/2, -y+1/2, -z'
'-x, -y, -z'
'x, y, -z'
'x-1/2, -y-1/2, z'
'-x-1/2, y-1/2, z'

loop_
_atom_site_label
_atom_site_type_symbol
_atom_site_fract_x
_atom_site_fract_y
_atom_site_fract_z
_atom_site_U_iso_or_equiv
_atom_site_adp_type
_atom_site_occupancy
_atom_site_symmetry_multiplicity
_atom_site_calc_flag
_atom_site_refinement_flags
Yb1 Yb 0.0000 0.0000 0.5000 0.0197(2) Uani 1 4 d S
Yb2 Yb 0.13809(3) 0.13676(5) 0.0000 0.01946(18) Uani 1 2 d S
Yb3 Yb 0.09044(3) 0.43773(5) 0.0000 0.01848(17) Uani 1 2 d S
Yb4 Yb 0.26494(3) 0.37891(5) 0.0000 0.01715(17) Uani 1 2 d S
Yb5 Yb 0.39928(3) 0.21435(5) 0.5000 0.01968(17) Uani 1 2 d S
Bi1 Bi 0.0000 0.5000 0.5000 0.01571(19) Uani 1 4 d S
Bi2 Bi 0.49557(3) 0.30829(5) 0.0000 0.01674(16) Uani 1 2 d S
Bi3 Bi 0.30995(3) 0.12493(4) 0.0000 0.01687(16) Uani 1 2 d S
Bi4 Bi 0.35363(3) 0.46173(4) 0.5000 0.01518(15) Uani 1 2 d S
Bi5 Bi 0.17080(3) 0.31542(4) 0.5000 0.01445(15) Uani 1 2 d S
Mn1 Mn 0.04687(12) 0.2756(2) 0.5000 0.0208(5) Uani 1 2 d S
Mn2 Mn 0.24247(12) 0.1138(2) 0.5000 0.0239(6) Uani 1 2 d S

loop_
_atom_site_aniso_label
_atom_site_aniso_U_11
_atom_site_aniso_U_22
_atom_site_aniso_U_33
_atom_site_aniso_U_23
_atom_site_aniso_U_13
_atom_site_aniso_U_12
Yb1 0.0172(5) 0.0199(4) 0.0221(5) 0.000 0.000 -0.0005(4)
Yb2 0.0212(4) 0.0209(3) 0.0163(3) 0.000 0.000 0.0023(3)
Yb3 0.0178(4) 0.0225(3) 0.0151(3) 0.000 0.000 0.0030(3)
Yb4 0.0147(3) 0.0204(3) 0.0163(3) 0.000 0.000 -0.0032(2)
Yb5 0.0196(4) 0.0207(3) 0.0187(3) 0.000 0.000 -0.0015(3)
Bi1 0.0149(4) 0.0174(4) 0.0148(4) 0.000 0.000 0.0031(3)
Bi2 0.0184(3) 0.0204(3) 0.0114(3) 0.000 0.000 -0.0002(2)
Bi3 0.0165(3) 0.0210(3) 0.0131(3) 0.000 0.000 0.0006(2)
Bi4 0.0134(3) 0.0174(3) 0.0148(3) 0.000 0.000 0.0007(2)
Bi5 0.0120(3) 0.0190(3) 0.0123(3) 0.000 0.000 -0.0004(2)
Mn1 0.0192(13) 0.0263(12) 0.0169(11) 0.000 0.000 -0.0043(10)
Mn2 0.0205(14) 0.0346(14) 0.0167(12) 0.000 0.000 -0.0062(11)

loop_
_atom_type_symbol
_atom_type_description
_atom_type_scat_dispersion_real
_atom_type_scat_dispersion_imag
_atom_type_scat_source
Mn Mn 0.3368 0.7283 'International Tables Vol C Tables 4.2.6.8 and 6.1.1.4'
Bi Bi -4.1077 10.2566 'International Tables Vol C Tables 4.2.6.8 and 6.1.1.4'
Yb Yb -0.3850 5.5486 'International Tables Vol C Tables 4.2.6.8 and 6.1.1.4'

loop_
_geom_angle_atom_site_label_1
_geom_angle_atom_site_label_2
_geom_angle_atom_site_label_3
_geom_angle
_geom_angle_site_symmetry_1
_geom_angle_site_symmetry_3
Bi4 Yb1 Bi4 180.0 7_565 3_546
Bi4 Yb1 Bi2 82.438(12) 7_565 7_566
Bi4 Yb1 Bi2 97.562(12) 3_546 7_566
Bi4 Yb1 Bi2 97.562(12) 7_565 3_545
Bi4 Yb1 Bi2 82.438(12) 3_546 3_545
Bi2 Yb1 Bi2 180.0 7_566 3_545
Bi4 Yb1 Bi2 82.438(12) 7_565 7_565
Bi4 Yb1 Bi2 97.562(12) 3_546 7_565
Bi2 Yb1 Bi2 89.331(16) 7_566 7_565
Bi2 Yb1 Bi2 90.669(16) 3_545 7_565
Bi4 Yb1 Bi2 97.562(12) 7_565 3_546
Bi4 Yb1 Bi2 82.438(12) 3_546 3_546
Bi2 Yb1 Bi2 90.669(16) 7_566 3_546
Bi2 Yb1 Bi2 89.331(16) 3_545 3_546
Bi2 Yb1 Bi2 180.000(14) 7_565 3_546
Bi4 Yb1 Mn1 81.32(4) 7_565 5_556
Bi4 Yb1 Mn1 98.68(4) 3_546 5_556
Bi2 Yb1 Mn1 132.151(16) 7_566 5_556
Bi2 Yb1 Mn1 47.849(16) 3_545 5_556
Bi2 Yb1 Mn1 132.151(16) 7_565 5_556
Bi2 Yb1 Mn1 47.849(16) 3_546 5_556
Bi4 Yb1 Mn1 98.68(4) 7_565 .
Bi4 Yb1 Mn1 81.32(4) 3_546 .
Bi2 Yb1 Mn1 47.849(16) 7_566 .
Bi2 Yb1 Mn1 132.151(16) 3_545 .
Bi2 Yb1 Mn1 47.849(16) 7_565 .
Bi2 Yb1 Mn1 132.151(16) 3_546 .
Mn1 Yb1 Mn1 180.0 5_556 .
Bi4 Yb1 Yb5 49.390(14) 7_565 7_565
Bi4 Yb1 Yb5 130.610(14) 3_546 7_565
Bi2 Yb1 Yb5 51.956(10) 7_566 7_565
Bi2 Yb1 Yb5 128.044(10) 3_545 7_565
Bi2 Yb1 Yb5 51.956(10) 7_565 7_565
Bi2 Yb1 Yb5 128.044(10) 3_546 7_565
Mn1 Yb1 Yb5 130.71(4) 5_556 7_565
Mn1 Yb1 Yb5 49.29(4) . 7_565
Bi4 Yb1 Yb5 130.610(14) 7_565 3_546
Bi4 Yb1 Yb5 49.390(14) 3_546 3_546
Bi2 Yb1 Yb5 128.044(10) 7_566 3_546
Bi2 Yb1 Yb5 51.956(10) 3_545 3_546
Bi2 Yb1 Yb5 128.044(10) 7_565 3_546
Bi2 Yb1 Yb5 51.956(10) 3_546 3_546
Mn1 Yb1 Yb5 49.29(4) 5_556 3_546
Mn1 Yb1 Yb5 130.71(4) . 3_546
Yb5 Yb1 Yb5 180.0 7_565 3_546
Bi4 Yb1 Yb2 131.435(11) 7_565 .
Bi4 Yb1 Yb2 48.565(11) 3_546 .
Bi2 Yb1 Yb2 97.323(13) 7_566 .
Bi2 Yb1 Yb2 82.677(13) 3_545 .
Bi2 Yb1 Yb2 49.064(14) 7_565 .
Bi2 Yb1 Yb2 130.936(14) 3_546 .
Mn1 Yb1 Yb2 126.60(3) 5_556 .
Mn1 Yb1 Yb2 53.40(3) . .
Yb5 Yb1 Yb2 92.840(14) 7_565 .
Yb5 Yb1 Yb2 87.160(14) 3_546 .
Bi4 Yb1 Yb2 131.435(11) 7_565 1_556
Bi4 Yb1 Yb2 48.565(11) 3_546 1_556
Bi2 Yb1 Yb2 49.063(14) 7_566 1_556
Bi2 Yb1 Yb2 130.937(14) 3_545 1_556
Bi2 Yb1 Yb2 97.323(13) 7_565 1_556
Bi2 Yb1 Yb2 82.677(13) 3_546 1_556
Mn1 Yb1 Yb2 126.60(3) 5_556 1_556
Mn1 Yb1 Yb2 53.40(3) . 1_556
Yb5 Yb1 Yb2 92.840(13) 7_565 1_556
Yb5 Yb1 Yb2 87.160(13) 3_546 1_556
Yb2 Yb1 Yb2 67.656(14) . 1_556
Bi4 Yb2 Bi4 94.39(2) 3_545 3_546
Bi4 Yb2 Bi2 101.45(2) 3_545 7_565
Bi4 Yb2 Bi2 101.45(2) 3_546 7_565
Bi4 Yb2 Bi5 164.00(3) 3_545 .
Bi4 Yb2 Bi5 85.374(13) 3_546 .
Bi2 Yb2 Bi5 94.259(19) 7_565 .
Bi4 Yb2 Bi5 85.375(13) 3_545 1_554
Bi4 Yb2 Bi5 164.00(3) 3_546 1_554
Bi2 Yb2 Bi5 94.259(19) 7_565 1_554
Bi5 Yb2 Bi5 90.49(2) . 1_554
Bi4 Yb2 Mn2 51.79(4) 3_545 1_554
Bi4 Yb2 Mn2 114.94(5) 3_546 1_554
Bi2 Yb2 Mn2 134.62(4) 7_565 1_554
Bi5 Yb2 Mn2 114.02(5) . 1_554
Bi5 Yb2 Mn2 53.15(5) 1_554 1_554
Bi4 Yb2 Mn2 114.94(5) 3_545 .
Bi4 Yb2 Mn2 51.79(4) 3_546 .
Bi2 Yb2 Mn2 134.62(4) 7_565 .
Bi5 Yb2 Mn2 53.15(5) . .
Bi5 Yb2 Mn2 114.02(5) 1_554 .
Mn2 Yb2 Mn2 90.30(7) 1_554 .
Bi4 Yb2 Mn1 147.87(5) 3_545 .
Bi4 Yb2 Mn1 82.83(3) 3_546 .
Bi2 Yb2 Mn1 48.66(4) 7_565 .
Bi5 Yb2 Mn1 48.02(4) . .
Bi5 Yb2 Mn1 105.76(4) 1_554 .
Mn2 Yb2 Mn1 155.67(7) 1_554 .
Mn2 Yb2 Mn1 88.41(5) . .
Bi4 Yb2 Mn1 82.83(3) 3_545 1_554
Bi4 Yb2 Mn1 147.87(5) 3_546 1_554
Bi2 Yb2 Mn1 48.66(4) 7_565 1_554
Bi5 Yb2 Mn1 105.76(4) . 1_554
Bi5 Yb2 Mn1 48.02(4) 1_554 1_554
Mn2 Yb2 Mn1 88.41(5) 1_554 1_554
Mn2 Yb2 Mn1 155.67(7) . 1_554
Mn1 Yb2 Mn1 82.94(6) . 1_554
Bi4 Yb2 Bi3 85.217(18) 3_545 .
Bi4 Yb2 Bi3 85.217(18) 3_546 .
Bi2 Yb2 Bi3 170.07(2) 7_565 .
Bi5 Yb2 Bi3 78.819(18) . .
Bi5 Yb2 Bi3 78.819(18) 1_554 .
Mn2 Yb2 Bi3 45.35(4) 1_554 .
Mn2 Yb2 Bi3 45.35(4) . .
Mn1 Yb2 Bi3 126.13(4) . .
Mn1 Yb2 Bi3 126.13(4) 1_554 .
Bi4 Yb2 Yb4 53.599(14) 3_545 3_545
Bi4 Yb2 Yb4 53.599(14) 3_546 3_545
Bi2 Yb2 Yb4 136.14(3) 7_565 3_545
Bi5 Yb2 Yb4 115.572(19) . 3_545
Bi5 Yb2 Yb4 115.572(19) 1_554 3_545
Mn2 Yb2 Yb4 62.43(5) 1_554 3_545
Mn2 Yb2 Yb4 62.43(5) . 3_545
Mn1 Yb2 Yb4 136.17(3) . 3_545
Mn1 Yb2 Yb4 136.17(3) 1_554 3_545
Bi3 Yb2 Yb4 53.795(17) . 3_545
Bi4 Yb2 Yb3 131.839(13) 3_545 .
Bi4 Yb2 Yb3 131.839(12) 3_546 .
Bi2 Yb2 Yb3 62.014(18) 7_565 .
Bi5 Yb2 Yb3 54.306(14) . .
Bi5 Yb2 Yb3 54.306(14) 1_554 .
Mn2 Yb2 Yb3 105.90(5) 1_554 .
Mn2 Yb2 Yb3 105.90(5) . .
Mn1 Yb2 Yb3 51.51(4) . .
Mn1 Yb2 Yb3 51.51(4) 1_554 .
Bi3 Yb2 Yb3 108.05(2) . .
Yb4 Yb2 Yb3 161.85(3) 3_545 .
Bi1 Yb3 Bi1 94.99(2) 1_554 .
Bi1 Yb3 Bi3 105.097(18) 1_554 3
Bi1 Yb3 Bi3 105.097(17) . 3
Bi1 Yb3 Mn1 119.75(5) 1_554 .
Bi1 Yb3 Mn1 55.03(4) . .
Bi3 Yb3 Mn1 130.92(4) 3 .
Bi1 Yb3 Mn1 55.03(4) 1_554 1_554
Bi1 Yb3 Mn1 119.75(5) . 1_554
Bi3 Yb3 Mn1 130.92(4) 3 1_554
Mn1 Yb3 Mn1 92.98(7) . 1_554
Bi1 Yb3 Bi5 85.874(11) 1_554 1_554
Bi1 Yb3 Bi5 166.48(3) . 1_554
Bi3 Yb3 Bi5 87.63(2) 3 1_554
Mn1 Yb3 Bi5 113.04(5) . 1_554
Mn1 Yb3 Bi5 50.51(5) 1_554 1_554
Bi1 Yb3 Bi5 166.48(3) 1_554 .
Bi1 Yb3 Bi5 85.874(11) . .
Bi3 Yb3 Bi5 87.63(2) 3 .
Mn1 Yb3 Bi5 50.51(5) . .
Mn1 Yb3 Bi5 113.04(5) 1_554 .
Bi5 Yb3 Bi5 90.18(2) 1_554 .
Bi1 Yb3 Bi2 80.804(16) 1_554 7_565
Bi1 Yb3 Bi2 80.804(16) . 7_565
Bi3 Yb3 Bi2 171.01(3) 3 7_565
Mn1 Yb3 Bi2 47.15(3) . 7_565
Mn1 Yb3 Bi2 47.15(3) 1_554 7_565
Bi5 Yb3 Bi2 86.027(18) 1_554 7_565
Bi5 Yb3 Bi2 86.027(18) . 7_565
Bi1 Yb3 Yb2 113.905(16) 1_554 .
Bi1 Yb3 Yb2 113.905(16) . .
Bi3 Yb3 Yb2 120.47(3) 3 .
Mn1 Yb3 Yb2 59.01(4) . .
Mn1 Yb3 Yb2 59.01(4) 1_554 .
Bi5 Yb3 Yb2 54.095(13) 1_554 .
Bi5 Yb3 Yb2 54.094(14) . .
Bi2 Yb3 Yb2 50.534(18) 7_565 .
Bi1 Yb3 Yb4 131.654(11) 1_554 .
Bi1 Yb3 Yb4 131.654(11) . .
Bi3 Yb3 Yb4 56.971(19) 3 .
Mn1 Yb3 Yb4 100.33(5) . .
Mn1 Yb3 Yb4 100.33(5) 1_554 .
Bi5 Yb3 Yb4 52.161(14) 1_554 .
Bi5 Yb3 Yb4 52.161(14) . .
Bi2 Yb3 Yb4 114.04(2) 7_565 .
Yb2 Yb3 Yb4 63.503(18) . .
Bi1 Yb3 Yb5 104.567(19) 1_554 3_556
Bi1 Yb3 Yb5 54.481(12) . 3_556
Bi3 Yb3 Yb5 50.683(15) 3 3_556
Mn1 Yb3 Yb5 96.76(3) . 3_556
Mn1 Yb3 Yb5 159.49(5) 1_554 3_556
Bi5 Yb3 Yb5 138.28(2) 1_554 3_556
Bi5 Yb3 Yb5 86.946(14) . 3_556
Bi2 Yb3 Yb5 135.112(16) 7_565 3_556
Yb2 Yb3 Yb5 141.004(13) . 3_556
Yb4 Yb3 Yb5 95.629(18) . 3_556
Bi1 Yb3 Yb5 54.481(12) 1_554 3
Bi1 Yb3 Yb5 104.567(19) . 3
Bi3 Yb3 Yb5 50.683(15) 3 3
Mn1 Yb3 Yb5 159.49(5) . 3
Mn1 Yb3 Yb5 96.76(3) 1_554 3
Bi5 Yb3 Yb5 86.945(15) 1_554 3
Bi5 Yb3 Yb5 138.28(2) . 3
Bi2 Yb3 Yb5 135.112(16) 7_565 3
Yb2 Yb3 Yb5 141.004(13) . 3
Yb4 Yb3 Yb5 95.629(18) . 3
Yb5 Yb3 Yb5 68.750(17) 3_556 3
Bi4 Yb4 Bi4 93.18(2) . 1_554
Bi4 Yb4 Bi5 175.25(3) . 1_554
Bi4 Yb4 Bi5 86.785(13) 1_554 1_554
Bi4 Yb4 Bi5 86.784(13) . .
Bi4 Yb4 Bi5 175.25(3) 1_554 .
Bi5 Yb4 Bi5 92.85(2) 1_554 .
Bi4 Yb4 Bi3 96.75(2) . .
Bi4 Yb4 Bi3 96.75(2) 1_554 .
Bi5 Yb4 Bi3 87.960(18) 1_554 .
Bi5 Yb4 Bi3 87.959(18) . .
Bi4 Yb4 Bi3 90.786(18) . 3
Bi4 Yb4 Bi3 90.786(18) 1_554 3
Bi5 Yb4 Bi3 84.469(19) 1_554 3
Bi5 Yb4 Bi3 84.470(19) . 3
Bi3 Yb4 Bi3 169.00(2) . 3
Bi4 Yb4 Mn2 47.49(4) . 3_556
Bi4 Yb4 Mn2 103.66(4) 1_554 3_556
Bi5 Yb4 Mn2 127.94(4) 1_554 3_556
Bi5 Yb4 Mn2 72.87(4) . 3_556
Bi3 Yb4 Mn2 138.94(3) . 3_556
Bi3 Yb4 Mn2 45.31(3) 3 3_556
Bi4 Yb4 Mn2 103.66(4) . 3
Bi4 Yb4 Mn2 47.49(4) 1_554 3
Bi5 Yb4 Mn2 72.87(4) 1_554 3
Bi5 Yb4 Mn2 127.94(4) . 3
Bi3 Yb4 Mn2 138.94(3) . 3
Bi3 Yb4 Mn2 45.31(3) 3 3
Mn2 Yb4 Mn2 77.75(5) 3_556 3
Bi4 Yb4 Yb2 52.848(13) . 3
Bi4 Yb4 Yb2 52.848(13) 1_554 3
Bi5 Yb4 Yb2 124.189(16) 1_554 3
Bi5 Yb4 Yb2 124.189(16) . 3
Bi3 Yb4 Yb2 128.35(3) . 3
Bi3 Yb4 Yb2 62.648(19) 3 3
Mn2 Yb4 Yb2 51.70(4) 3_556 3
Mn2 Yb4 Yb2 51.70(4) 3 3
Bi4 Yb4 Yb3 122.718(17) . .
Bi4 Yb4 Yb3 122.718(17) 1_554 .
Bi5 Yb4 Yb3 53.891(14) 1_554 .
Bi5 Yb4 Yb3 53.891(14) . .
Bi3 Yb4 Yb3 118.28(2) . .
Bi3 Yb4 Yb3 50.720(17) 3 .
Mn2 Yb4 Yb3 79.24(4) 3_556 .
Mn2 Yb4 Yb3 79.24(4) 3 .
Yb2 Yb4 Yb3 113.37(2) 3 .
Bi4 Yb4 Yb2 130.439(13) . .
Bi4 Yb4 Yb2 130.439(13) 1_554 .
Bi5 Yb4 Yb2 51.786(13) 1_554 .
Bi5 Yb4 Yb2 51.786(13) . .
Bi3 Yb4 Yb2 60.864(19) . .
Bi3 Yb4 Yb2 108.14(2) 3 .
Mn2 Yb4 Yb2 122.43(4) 3_556 .
Mn2 Yb4 Yb2 122.43(4) 3 .
Yb2 Yb4 Yb2 170.79(2) 3 .
Yb3 Yb4 Yb2 57.417(18) . .
Bi4 Yb4 Yb5 97.11(2) . 1_554
Bi4 Yb4 Yb5 48.089(16) 1_554 1_554
Bi5 Yb4 Yb5 86.409(15) 1_554 1_554
Bi5 Yb4 Yb5 136.63(2) . 1_554
Bi3 Yb4 Yb5 48.667(13) . 1_554
Bi3 Yb4 Yb5 138.320(14) 3 1_554
Mn2 Yb4 Yb5 137.73(5) 3_556 1_554
Mn2 Yb4 Yb5 93.21(3) 3 1_554
Yb2 Yb4 Yb5 90.264(19) 3 1_554
Yb3 Yb4 Yb5 140.165(14) . 1_554
Yb2 Yb4 Yb5 97.453(18) . 1_554
Bi4 Yb5 Bi3 97.51(2) . .
Bi4 Yb5 Bi3 97.51(2) . 1_556
Bi3 Yb5 Bi3 91.88(2) . 1_556
Bi4 Yb5 Mn1 106.14(5) . 7_665
Bi3 Yb5 Mn1 128.30(2) . 7_665
Bi3 Yb5 Mn1 128.30(2) 1_556 7_665
Bi4 Yb5 Bi2 82.665(19) . .
Bi3 Yb5 Bi2 90.096(13) . .
Bi3 Yb5 Bi2 177.97(2) 1_556 .
Mn1 Yb5 Bi2 49.83(2) 7_665 .
Bi4 Yb5 Bi2 82.666(19) . 1_556
Bi3 Yb5 Bi2 177.97(2) . 1_556
Bi3 Yb5 Bi2 90.097(12) 1_556 1_556
Mn1 Yb5 Bi2 49.83(2) 7_665 1_556
Bi2 Yb5 Bi2 87.92(2) . 1_556
Bi4 Yb5 Bi1 158.19(3) . 3_546
Bi3 Yb5 Bi1 97.607(18) . 3_546
Bi3 Yb5 Bi1 97.607(18) 1_556 3_546
Mn1 Yb5 Bi1 52.05(5) 7_665 3_546
Bi2 Yb5 Bi1 81.680(18) . 3_546
Bi2 Yb5 Bi1 81.680(18) 1_556 3_546
Bi4 Yb5 Mn2 91.35(5) . .
Bi3 Yb5 Mn2 46.694(14) . .
Bi3 Yb5 Mn2 46.693(14) 1_556 .
Mn1 Yb5 Mn2 162.51(6) 7_665 .
Bi2 Yb5 Mn2 135.334(14) . .
Bi2 Yb5 Mn2 135.334(14) 1_556 .
Bi1 Yb5 Mn2 110.46(5) 3_546 .
Bi4 Yb5 Yb3 143.039(12) . 3_545
Bi3 Yb5 Yb3 49.349(15) . 3_545
Bi3 Yb5 Yb3 99.21(2) 1_556 3_545
Mn1 Yb5 Yb3 88.65(4) 7_665 3_545
Bi2 Yb5 Yb3 81.752(15) . 3_545
Bi2 Yb5 Yb3 129.82(2) 1_556 3_545
Bi1 Yb5 Yb3 48.317(12) 3_546 3_545
Mn2 Yb5 Yb3 76.96(4) . 3_545
Bi4 Yb5 Yb3 143.039(12) . 3_546
Bi3 Yb5 Yb3 99.21(2) . 3_546
Bi3 Yb5 Yb3 49.350(15) 1_556 3_546
Mn1 Yb5 Yb3 88.65(4) 7_665 3_546
Bi2 Yb5 Yb3 129.82(2) . 3_546
Bi2 Yb5 Yb3 81.752(15) 1_556 3_546
Bi1 Yb5 Yb3 48.317(12) 3_546 3_546
Mn2 Yb5 Yb3 76.96(4) . 3_546
Yb3 Yb5 Yb3 68.750(16) 3_545 3_546
Bi4 Yb5 Yb1 50.637(15) . 3_556
Bi3 Yb5 Yb1 127.662(14) . 3_556
Bi3 Yb5 Yb1 127.661(14) 1_556 3_556
Mn1 Yb5 Yb1 55.50(4) 7_665 3_556
Bi2 Yb5 Yb1 51.049(12) . 3_556
Bi2 Yb5 Yb1 51.049(12) 1_556 3_556
Bi1 Yb5 Yb1 107.550(19) 3_546 3_556
Mn2 Yb5 Yb1 141.99(5) . 3_556
Yb3 Yb5 Yb1 131.807(16) 3_545 3_556
Yb3 Yb5 Yb1 131.807(16) 3_546 3_556
Bi4 Yb5 Yb4 48.202(13) . 1_556
Bi3 Yb5 Yb4 97.54(2) . 1_556
Bi3 Yb5 Yb4 49.313(15) 1_556 1_556
Mn1 Yb5 Yb4 132.38(3) 7_665 1_556
Bi2 Yb5 Yb4 130.81(2) . 1_556
Bi2 Yb5 Yb4 84.094(16) 1_556 1_556
Bi1 Yb5 Yb4 143.885(11) 3_546 1_556
Mn2 Yb5 Yb4 60.47(4) . 1_556
Yb3 Yb5 Yb4 137.31(2) 3_545 1_556
Yb3 Yb5 Yb4 96.876(14) 3_546 1_556
Yb1 Yb5 Yb4 88.319(16) 3_556 1_556
Mn1 Bi1 Mn1 180.0 . 5_566
Mn1 Bi1 Yb3 63.38(3) . .
Mn1 Bi1 Yb3 116.62(3) 5_566 .
Mn1 Bi1 Yb3 63.38(3) . 1_556
Mn1 Bi1 Yb3 116.61(3) 5_566 1_556
Yb3 Bi1 Yb3 94.99(2) . 1_556
Mn1 Bi1 Yb3 116.62(3) . 5_565
Mn1 Bi1 Yb3 63.39(3) 5_566 5_565
Yb3 Bi1 Yb3 85.01(2) . 5_565
Yb3 Bi1 Yb3 180.0 1_556 5_565
Mn1 Bi1 Yb3 116.62(3) . 5_566
Mn1 Bi1 Yb3 63.39(3) 5_566 5_566
Yb3 Bi1 Yb3 180.0 . 5_566
Yb3 Bi1 Yb3 85.01(2) 1_556 5_566
Yb3 Bi1 Yb3 94.99(2) 5_565 5_566
Mn1 Bi1 Yb5 119.33(5) . 3_556
Mn1 Bi1 Yb5 60.67(5) 5_566 3_556
Yb3 Bi1 Yb5 77.203(15) . 3_556
Yb3 Bi1 Yb5 77.202(15) 1_556 3_556
Yb3 Bi1 Yb5 102.798(15) 5_565 3_556
Yb3 Bi1 Yb5 102.798(15) 5_566 3_556
Mn1 Bi1 Yb5 60.67(5) . 7_565
Mn1 Bi1 Yb5 119.33(5) 5_566 7_565
Yb3 Bi1 Yb5 102.797(15) . 7_565
Yb3 Bi1 Yb5 102.798(15) 1_556 7_565
Yb3 Bi1 Yb5 77.202(15) 5_565 7_565
Yb3 Bi1 Yb5 77.202(15) 5_566 7_565
Yb5 Bi1 Yb5 180.0 3_556 7_565
Mn1 Bi2 Mn1 113.43(9) 7_665 7_664
Mn1 Bi2 Yb2 71.40(6) 7_665 7_665
Mn1 Bi2 Yb2 71.40(6) 7_664 7_665
Mn1 Bi2 Yb1 70.31(5) 7_665 3_556
Mn1 Bi2 Yb1 146.97(6) 7_664 3_556
Yb2 Bi2 Yb1 79.743(14) 7_665 3_556
Mn1 Bi2 Yb1 146.97(6) 7_665 3
Mn1 Bi2 Yb1 70.31(5) 7_664 3
Yb2 Bi2 Yb1 79.743(14) 7_665 3
Yb1 Bi2 Yb1 89.331(16) 3_556 3
Mn1 Bi2 Yb5 63.20(5) 7_665 .
Mn1 Bi2 Yb5 135.21(6) 7_664 .
Yb2 Bi2 Yb5 133.669(13) 7_665 .
Yb1 Bi2 Yb5 76.996(13) 3_556 .
Yb1 Bi2 Yb5 138.67(2) 3 .
Mn1 Bi2 Yb5 135.21(6) 7_665 1_554
Mn1 Bi2 Yb5 63.20(5) 7_664 1_554
Yb2 Bi2 Yb5 133.670(13) 7_665 1_554
Yb1 Bi2 Yb5 138.67(2) 3_556 1_554
Yb1 Bi2 Yb5 76.996(13) 3 1_554
Yb5 Bi2 Yb5 87.92(2) . 1_554
Mn1 Bi2 Yb3 57.67(4) 7_665 7_665
Mn1 Bi2 Yb3 57.67(4) 7_664 7_665
Yb2 Bi2 Yb3 67.45(2) 7_665 7_665
Yb1 Bi2 Yb3 124.585(14) 3_556 7_665
Yb1 Bi2 Yb3 124.585(14) 3 7_665
Yb5 Bi2 Yb3 94.417(19) . 7_665
Yb5 Bi2 Yb3 94.418(19) 1_554 7_665
Mn2 Bi3 Mn2 114.67(10) . 1_554
Mn2 Bi3 Yb3 109.59(6) . 3_545
Mn2 Bi3 Yb3 109.59(6) 1_554 3_545
Mn2 Bi3 Yb5 161.47(6) . 1_554
Mn2 Bi3 Yb5 74.82(5) 1_554 1_554
Yb3 Bi3 Yb5 79.97(2) 3_545 1_554
Mn2 Bi3 Yb5 74.82(5) . .
Mn2 Bi3 Yb5 161.47(6) 1_554 .
Yb3 Bi3 Yb5 79.966(19) 3_545 .
Yb5 Bi3 Yb5 91.88(2) 1_554 .
Mn2 Bi3 Yb4 83.36(6) . .
Mn2 Bi3 Yb4 83.36(6) 1_554 .
Yb3 Bi3 Yb4 153.97(3) 3_545 .
Yb5 Bi3 Yb4 82.018(19) 1_554 .
Yb5 Bi3 Yb4 82.019(18) . .
Mn2 Bi3 Yb4 72.48(5) . 3_545
Mn2 Bi3 Yb4 72.47(5) 1_554 3_545
Yb3 Bi3 Yb4 72.31(2) 3_545 3_545
Yb5 Bi3 Yb4 126.047(16) 1_554 3_545
Yb5 Bi3 Yb4 126.047(15) . 3_545
Yb4 Bi3 Yb4 133.72(2) . 3_545
Mn2 Bi3 Yb2 57.65(5) . .
Mn2 Bi3 Yb2 57.65(5) 1_554 .
Yb3 Bi3 Yb2 135.87(2) 3_545 .
Yb5 Bi3 Yb2 126.429(16) 1_554 .
Yb5 Bi3 Yb2 126.430(16) . .
Yb4 Bi3 Yb2 70.161(19) . .
Yb4 Bi3 Yb2 63.556(18) 3_545 .
Mn2 Bi4 Yb2 66.13(4) 3_556 3_556
Mn2 Bi4 Yb2 66.13(4) 3_556 3
Yb2 Bi4 Yb2 94.38(2) 3_556 3
Mn2 Bi4 Yb5 149.73(6) 3_556 .
Yb2 Bi4 Yb5 128.662(15) 3_556 .
Yb2 Bi4 Yb5 128.662(15) 3 .
Mn2 Bi4 Yb4 75.68(4) 3_556 1_556
Yb2 Bi4 Yb4 73.553(16) 3_556 1_556
Yb2 Bi4 Yb4 141.52(3) 3 1_556
Yb5 Bi4 Yb4 83.707(19) . 1_556
Mn2 Bi4 Yb4 75.68(4) 3_556 .
Yb2 Bi4 Yb4 141.52(3) 3_556 .
Yb2 Bi4 Yb4 73.553(16) 3 .
Yb5 Bi4 Yb4 83.709(19) . .
Yb4 Bi4 Yb4 93.19(2) 1_556 .
Mn2 Bi4 Yb1 130.30(6) 3_556 3_556
Yb2 Bi4 Yb1 81.112(17) 3_556 3_556
Yb2 Bi4 Yb1 81.112(17) 3 3_556
Yb5 Bi4 Yb1 79.972(18) . 3_556
Yb4 Bi4 Yb1 130.461(14) 1_556 3_556
Yb4 Bi4 Yb1 130.462(14) . 3_556
Mn1 Bi5 Mn2 112.36(8) . .
Mn1 Bi5 Yb4 132.677(16) . .
Mn2 Bi5 Yb4 81.81(4) . .
Mn1 Bi5 Yb4 132.678(16) . 1_556
Mn2 Bi5 Yb4 81.81(4) . 1_556
Yb4 Bi5 Yb4 92.85(2) . 1_556
Mn1 Bi5 Yb2 70.47(4) . 1_556
Mn2 Bi5 Yb2 63.52(3) . 1_556
Yb4 Bi5 Yb2 144.93(2) . 1_556
Yb4 Bi5 Yb2 77.851(16) 1_556 1_556
Mn1 Bi5 Yb2 70.47(4) . .
Mn2 Bi5 Yb2 63.52(3) . .
Yb4 Bi5 Yb2 77.851(16) . .
Yb4 Bi5 Yb2 144.93(2) 1_556 .
Yb2 Bi5 Yb2 90.49(2) 1_556 .
Mn1 Bi5 Yb3 63.30(4) . 1_556
Mn2 Bi5 Yb3 132.420(19) . 1_556
Yb4 Bi5 Yb3 138.56(2) . 1_556
Yb4 Bi5 Yb3 73.948(17) 1_556 1_556
Yb2 Bi5 Yb3 71.600(17) 1_556 1_556
Yb2 Bi5 Yb3 133.64(3) . 1_556
Mn1 Bi5 Yb3 63.30(4) . .
Mn2 Bi5 Yb3 132.420(19) . .
Yb4 Bi5 Yb3 73.948(17) . .
Yb4 Bi5 Yb3 138.56(2) 1_556 .
Yb2 Bi5 Yb3 133.64(3) 1_556 .
Yb2 Bi5 Yb3 71.600(17) . .
Yb3 Bi5 Yb3 90.18(2) 1_556 .
Bi5 Mn1 Bi2 117.68(6) . 7_565
Bi5 Mn1 Bi2 117.68(6) . 7_566
Bi2 Mn1 Bi2 113.43(9) 7_565 7_566
Bi5 Mn1 Bi1 100.38(8) . .
Bi2 Mn1 Bi1 101.76(6) 7_565 .
Bi2 Mn1 Bi1 101.76(6) 7_566 .
Bi5 Mn1 Yb3 66.19(5) . .
Bi2 Mn1 Yb3 75.18(2) 7_565 .
Bi2 Mn1 Yb3 163.10(9) 7_566 .
Bi1 Mn1 Yb3 61.59(4) . .
Bi5 Mn1 Yb3 66.19(5) . 1_556
Bi2 Mn1 Yb3 163.10(9) 7_565 1_556
Bi2 Mn1 Yb3 75.18(2) 7_566 1_556
Bi1 Mn1 Yb3 61.59(4) . 1_556
Yb3 Mn1 Yb3 92.98(7) . 1_556
Bi5 Mn1 Yb5 167.66(10) . 7_565
Bi2 Mn1 Yb5 66.96(5) 7_565 7_565
Bi2 Mn1 Yb5 66.96(5) 7_566 7_565
Bi1 Mn1 Yb5 67.28(6) . 7_565
Yb3 Mn1 Yb5 105.97(6) . 7_565
Yb3 Mn1 Yb5 105.97(6) 1_556 7_565
Bi5 Mn1 Yb2 61.51(5) . 1_556
Bi2 Mn1 Yb2 127.32(8) 7_565 1_556
Bi2 Mn1 Yb2 59.94(3) 7_566 1_556
Bi1 Mn1 Yb2 130.87(5) . 1_556
Yb3 Mn1 Yb2 127.59(8) . 1_556
Yb3 Mn1 Yb2 69.48(3) 1_556 1_556
Yb5 Mn1 Yb2 126.12(5) 7_565 1_556
Bi5 Mn1 Yb2 61.51(5) . .
Bi2 Mn1 Yb2 59.94(3) 7_565 .
Bi2 Mn1 Yb2 127.32(8) 7_566 .
Bi1 Mn1 Yb2 130.87(5) . .
Yb3 Mn1 Yb2 69.48(3) . .
Yb3 Mn1 Yb2 127.59(8) 1_556 .
Yb5 Mn1 Yb2 126.12(5) 7_565 .
Yb2 Mn1 Yb2 82.94(6) 1_556 .
Bi5 Mn1 Yb1 117.13(8) . .
Bi2 Mn1 Yb1 61.84(5) 7_565 .
Bi2 Mn1 Yb1 61.84(5) 7_566 .
Bi1 Mn1 Yb1 142.49(9) . .
Yb3 Mn1 Yb1 132.88(3) . .
Yb3 Mn1 Yb1 132.88(4) 1_556 .
Yb5 Mn1 Yb1 75.21(5) 7_565 .
Yb2 Mn1 Yb1 72.74(5) 1_556 .
Yb2 Mn1 Yb1 72.74(5) . .
Bi3 Mn2 Bi3 114.67(10) 1_556 .
Bi3 Mn2 Bi4 115.84(6) 1_556 3_546
Bi3 Mn2 Bi4 115.84(6) . 3_546
Bi3 Mn2 Bi5 104.31(6) 1_556 .
Bi3 Mn2 Bi5 104.31(6) . .
Bi4 Mn2 Bi5 98.88(9) 3_546 .
Bi3 Mn2 Yb2 77.01(2) 1_556 1_556
Bi3 Mn2 Yb2 165.64(9) . 1_556
Bi4 Mn2 Yb2 62.08(5) 3_546 1_556
Bi5 Mn2 Yb2 63.33(5) . 1_556
Bi3 Mn2 Yb2 165.64(9) 1_556 .
Bi3 Mn2 Yb2 77.01(2) . .
Bi4 Mn2 Yb2 62.08(5) 3_546 .
Bi5 Mn2 Yb2 63.33(5) . .
Yb2 Mn2 Yb2 90.30(7) 1_556 .
Bi3 Mn2 Yb5 58.48(5) 1_556 .
Bi3 Mn2 Yb5 58.48(5) . .
Bi4 Mn2 Yb5 158.27(10) 3_546 .
Bi5 Mn2 Yb5 102.85(7) . .
Yb2 Mn2 Yb5 129.07(5) 1_556 .
Yb2 Mn2 Yb5 129.07(5) . .
Bi3 Mn2 Yb4 126.20(9) 1_556 3_545
Bi3 Mn2 Yb4 62.21(4) . 3_545
Bi4 Mn2 Yb4 56.83(4) 3_546 3_545
Bi5 Mn2 Yb4 129.18(6) . 3_545
Yb2 Mn2 Yb4 118.75(7) 1_556 3_545
Yb2 Mn2 Yb4 65.86(3) . 3_545
Yb5 Mn2 Yb4 107.64(6) . 3_545
Bi3 Mn2 Yb4 62.21(4) 1_556 3_546
Bi3 Mn2 Yb4 126.20(9) . 3_546
Bi4 Mn2 Yb4 56.83(4) 3_546 3_546
Bi5 Mn2 Yb4 129.18(6) . 3_546
Yb2 Mn2 Yb4 65.86(3) 1_556 3_546
Yb2 Mn2 Yb4 118.75(7) . 3_546
Yb5 Mn2 Yb4 107.64(6) . 3_546
Yb4 Mn2 Yb4 77.75(5) 3_545 3_546

loop_
_geom_bond_atom_site_label_1
_geom_bond_atom_site_label_2
_geom_bond_distance
_geom_bond_site_symmetry_2
Yb1 Bi4 3.2933(7) 7_565
Yb1 Bi4 3.2933(7) 3_546
Yb1 Bi2 3.3480(5) 7_566
Yb1 Bi2 3.3480(5) 3_545
Yb1 Bi2 3.3480(5) 7_565
Yb1 Bi2 3.3480(5) 3_546
Yb1 Mn1 3.575(2) 5_556
Yb1 Mn1 3.575(2) .
Yb1 Yb5 4.1947(8) 7_565
Yb1 Yb5 4.1947(8) 3_546
Yb1 Yb2 4.2276(7) .
Yb1 Yb2 4.2276(7) 1_556
Yb2 Bi4 3.2080(6) 3_545
Yb2 Bi4 3.2080(6) 3_546
Yb2 Bi2 3.2455(10) 7_565
Yb2 Bi5 3.3143(6) .
Yb2 Bi5 3.3144(6) 1_554
Yb2 Mn2 3.320(2) 1_554
Yb2 Mn2 3.320(2) .
Yb2 Mn1 3.554(2) .
Yb2 Mn1 3.554(2) 1_554
Yb2 Bi3 3.8293(10) .
Yb2 Yb4 3.8602(10) 3_545
Yb2 Yb3 3.8827(10) .
Yb3 Bi1 3.1924(5) 1_554
Yb3 Bi1 3.1924(5) .
Yb3 Bi3 3.2118(9) 3
Yb3 Mn1 3.2449(18) .
Yb3 Mn1 3.2450(18) 1_554
Yb3 Bi5 3.3232(7) 1_554
Yb3 Bi5 3.3232(7) .
Yb3 Bi2 3.7124(9) 7_565
Yb3 Yb4 3.9530(11) .
Yb3 Yb5 4.1684(8) 3_556
Yb3 Yb5 4.1684(8) 3
Yb4 Bi4 3.2396(6) .
Yb4 Bi4 3.2396(6) 1_554
Yb4 Bi5 3.2485(6) 1_554
Yb4 Bi5 3.2485(6) .
Yb4 Bi3 3.3074(9) .
Yb4 Bi3 3.4787(9) 3
Yb4 Mn2 3.750(2) 3_556
Yb4 Mn2 3.750(2) 3
Yb4 Yb2 3.8602(10) 3
Yb4 Yb5 4.3193(9) 1_554
Yb5 Bi4 3.2339(9) .
Yb5 Bi3 3.2750(7) .
Yb5 Bi3 3.2751(7) 1_556
Yb5 Mn1 3.288(3) 7_665
Yb5 Bi2 3.3904(7) .
Yb5 Bi2 3.3904(7) 1_556
Yb5 Bi1 3.4792(7) 3_546
Yb5 Mn2 3.708(3) .
Yb5 Yb3 4.1684(8) 3_545
Yb5 Yb3 4.1684(8) 3_546
Yb5 Yb1 4.1946(8) 3_556
Yb5 Yb4 4.3192(9) 1_556
Bi1 Mn1 2.974(3) .
Bi1 Mn1 2.974(3) 5_566
Bi1 Yb3 3.1924(5) 1_556
Bi1 Yb3 3.1924(5) 5_565
Bi1 Yb3 3.1924(5) 5_566
Bi1 Yb5 3.4792(7) 3_556
Bi1 Yb5 3.4792(7) 7_565
Bi2 Mn1 2.8153(14) 7_665
Bi2 Mn1 2.8153(14) 7_664
Bi2 Yb2 3.2456(10) 7_665
Bi2 Yb1 3.3479(5) 3_556
Bi2 Yb1 3.3479(5) 3
Bi2 Yb5 3.3904(7) 1_554
Bi2 Yb3 3.7125(9) 7_665
Bi3 Mn2 2.7957(15) .
Bi3 Mn2 2.7957(15) 1_554
Bi3 Yb3 3.2116(9) 3_545
Bi3 Yb5 3.2750(7) 1_554
Bi3 Yb4 3.4788(9) 3_545
Bi4 Mn2 2.853(3) 3_556
Bi4 Yb2 3.2080(6) 3_556
Bi4 Yb2 3.2080(6) 3
Bi4 Yb4 3.2395(6) 1_556
Bi4 Yb1 3.2934(7) 3_556
Bi5 Mn1 2.803(3) .
Bi5 Mn2 2.968(3) .
Bi5 Yb4 3.2485(6) 1_556
Bi5 Yb2 3.3143(6) 1_556
Bi5 Yb3 3.3232(7) 1_556
Mn1 Bi2 2.8154(14) 7_565
Mn1 Bi2 2.8154(14) 7_566
Mn1 Yb3 3.2450(18) 1_556
Mn1 Yb5 3.288(3) 7_565
Mn1 Yb2 3.554(2) 1_556
Mn2 Bi3 2.7956(15) 1_556
Mn2 Bi4 2.853(3) 3_546
Mn2 Yb2 3.320(2) 1_556
Mn2 Yb4 3.750(2) 3_545
Mn2 Yb4 3.750(2) 3_546
